data_1521434
loop_
_publ_author_name
'Kohlmann, H.'
'Yvon, K.'

_publ_section_title
;
 The crystal structures of Eu H2 and Eu Li H3 by neutron powder
 diffraction
;
_journal_name_full 'Journal of Alloys Compd.'
_journal_page_first 16
_journal_page_last 20
_journal_volume 299
_journal_year 2000
_chemical_formula_sum 'D2 Eu'
_chemical_name_systematic 'Eu D2'
_space_group_IT_number 62
_symmetry_space_group_name_Hall '-P 2ac 2n'
_symmetry_space_group_name_H-M 'P n m a'
_cell_angle_alpha 90
_cell_angle_beta 90
_cell_angle_gamma 90
_cell_formula_units_Z 4
_cell_length_a 6.239
_cell_length_b 3.796
_cell_length_c 7.196
_cell_volume 170.425
_citation_journal_id_ASTM JALCEU
_cod_data_source_file Kohlmann_JALCEU_2000_1301.cif
_cod_data_source_block D2Eu1
_cod_original_cell_volume 170.4246
_cod_original_formula_sum 'D2 Eu1'
_cod_database_code 1521434

loop_
_symmetry_equiv_pos_as_xyz
x,y,z
-x+1/2,-y,z+1/2
x+1/2,-y+1/2,-z+1/2
-x,y+1/2,-z
-x,-y,-z
x-1/2,y,-z-1/2
-x-1/2,y-1/2,z-1/2
x,-y-1/2,z

loop_
_atom_site_label
_atom_site_type_symbol
_atom_site_fract_x
_atom_site_fract_y
_atom_site_fract_z
_atom_site_occupancy
_atom_site_U_iso_or_equiv
Eu1 Eu+2 0.26 0.25 0.3873 1 0.0
D1 D-1 0.0284 0.25 0.6785 1 0.0
D2 D-1 0.1444 0.25 0.0721 1 0.0
